data_4084660
loop_
_publ_author_name
'Kameo, Hajime'
'Kawamoto, Tatsuya'
'Sakaki, Shigeyoshi'
'Bourissou, Didier'
'Nakazawa, Hiroshi'

_publ_section_title
;
 Synthesis, Geometry, and Bonding Nature of Heptacoordinate Compounds of
 Silicon and Germanium Featuring Three Phosphine Donors
;
_journal_issue 22
_journal_name_full Organometallics
_journal_page_first 6557
_journal_paper_doi 10.1021/om500906f
_journal_volume 33
_journal_year 2014
_chemical_formula_moiety 'C55 H45 Ge P3, C H2 Cl2'
_chemical_formula_sum 'C56 H47 Cl2 Ge P3'
_chemical_formula_weight 956.34
_space_group_IT_number 2
_symmetry_cell_setting triclinic
_symmetry_Int_Tables_number 2
_symmetry_space_group_name_Hall '-P 1'
_symmetry_space_group_name_H-M 'P -1'
_cell_angle_alpha 100.4864(13)
_cell_angle_beta 92.827(2)
_cell_angle_gamma 110.444(2)
_cell_formula_units_Z 2
_cell_length_a 11.1068(19)
_cell_length_b 14.253(3)
_cell_length_c 16.483(3)
_cell_measurement_reflns_used 6066
_cell_measurement_temperature 200(2)
_cell_measurement_theta_max 27.4797
_cell_measurement_theta_min 2.0193
_cell_volume 2386.0(8)
_computing_cell_refinement 'CrystalClear (Rigaku, 2001)'
_computing_data_collection 'CrystalClear (Rigaku, 2001)'
_computing_data_reduction 'CrystalClear (Rigaku, 2001)'
_computing_molecular_graphics 'Ortep-3 for Windows (Farrugia, 1997)'
_computing_publication_material SHELXL97
_computing_structure_refinement 'SHELXL-97 (Sheldrick, 1997)'
_computing_structure_solution 'SIR97 (Altomare <i>et al.</i>,  1999)'
_diffrn_ambient_temperature 200(2)
_diffrn_detector_area_resol_mean 7.32
_diffrn_measured_fraction_theta_full 0.993
_diffrn_measured_fraction_theta_max 0.993
_diffrn_measurement_details
;
scan:
    Number of images: 600
               Slice: -80.0000 - 100.000
         Image width: 0.3000
            Exp time: 12.0000
       Rotation axis: Phi
               Omega: 0.0000
                 Chi: 0.0000
                 Phi: 0.0000
                 XTD: 45.4313
              2theta: 20.0953
scan:
    Number of images: 160
               Slice: -20.0000 - 28.0000
         Image width: 0.3000
            Exp time: 12.0000
       Rotation axis: Omega
               Omega: 0.0000
                 Chi: 90.0000
                 Phi: 0.0000
                 XTD: 45.4313
              2theta: 20.0953
scan:
    Number of images: 160
               Slice: -20.0000 - 28.0000
         Image width: 0.3000
            Exp time: 12.0000
       Rotation axis: Omega
               Omega: 0.0000
                 Chi: 90.0000
                 Phi: 90.0000
                 XTD: 45.4313
              2theta: 20.0953
scan:
    Number of images: 160
               Slice: -20.0000 - 28.0000
         Image width: 0.3000
            Exp time: 12.0000
       Rotation axis: Omega
               Omega: 0.0000
                 Chi: 90.0000
                 Phi: 180.0000
                 XTD: 45.4313
              2theta: 20.0953
scan:
    Number of images: 160
               Slice: -20.0000 - 28.0000
         Image width: 0.3000
            Exp time: 12.0000
       Rotation axis: Omega
               Omega: 0.0000
                 Chi: 90.0000
                 Phi: 270.0000
                 XTD: 45.4313
              2theta: 20.0953
scan:
    Number of images: 157
               Slice: -20.0000 - 27.1000
         Image width: 0.3000
            Exp time: 12.0000
       Rotation axis: Omega
               Omega: 0.0000
                 Chi: 45.0000
                 Phi: 0.0000
                 XTD: 45.4313
              2theta: 20.0953
scan:
    Number of images: 157
               Slice: -20.0000 - 27.1000
         Image width: 0.3000
            Exp time: 12.0000
       Rotation axis: Omega
               Omega: 0.0000
                 Chi: 45.0000
                 Phi: 90.0000
                 XTD: 45.4313
              2theta: 20.0953
scan:
    Number of images: 157
               Slice: -20.0000 - 27.1000
         Image width: 0.3000
            Exp time: 12.0000
       Rotation axis: Omega
               Omega: 0.0000
                 Chi: 45.0000
                 Phi: 180.0000
                 XTD: 45.4313
              2theta: 20.0953
scan:
    Number of images: 157
               Slice: -20.0000 - 27.1000
         Image width: 0.3000
            Exp time: 12.0000
       Rotation axis: Omega
               Omega: 0.0000
                 Chi: 45.0000
                 Phi: 270.0000
                 XTD: 45.4313
              2theta: 20.0953

;
_diffrn_measurement_device 'Mercury CCD (2x2 bin mode)'
_diffrn_measurement_device_details 'AFC7: Eulerian 3-circle'
_diffrn_measurement_device_type 'Rigaku/MSC Mercury CCD'
_diffrn_measurement_method '\w and \f'
_diffrn_radiation_detector CCD
_diffrn_radiation_monochromator 'Graphite Monochromator'
_diffrn_radiation_source 'Rotating Anode'
_diffrn_radiation_type MoK\a
_diffrn_radiation_wavelength 0.71070
_diffrn_reflns_av_R_equivalents 0.0335
_diffrn_reflns_av_sigmaI/netI 0.0490
_diffrn_reflns_limit_h_max 12
_diffrn_reflns_limit_h_min -14
_diffrn_reflns_limit_k_max 18
_diffrn_reflns_limit_k_min -18
_diffrn_reflns_limit_l_max 21
_diffrn_reflns_limit_l_min -21
_diffrn_reflns_number 29418
_diffrn_reflns_reduction_process 'Lp corrections applied'
_diffrn_reflns_theta_full 27.48
_diffrn_reflns_theta_max 27.48
_diffrn_reflns_theta_min 2.43
_diffrn_source_current 250.0000
_diffrn_source_power 13.7500
_diffrn_source_voltage 55.0000
_exptl_absorpt_coefficient_mu 0.892
_exptl_absorpt_correction_T_max 0.9321
_exptl_absorpt_correction_T_min 0.8418
_exptl_absorpt_correction_type multi-scan
_exptl_absorpt_process_details 'REQAB(Rigaku, 1998)'
_exptl_crystal_colour Colorless
_exptl_crystal_density_diffrn 1.331
_exptl_crystal_density_method 'not measured'
_exptl_crystal_description Prism
_exptl_crystal_F_000 988
_exptl_crystal_preparation 'mounted on the CryoLoop with Palaton oil and placed in N2 stream at 200(2) K'
_exptl_crystal_size_max 0.20
_exptl_crystal_size_mid 0.20
_exptl_crystal_size_min 0.08
_refine_diff_density_max 0.806
_refine_diff_density_min -0.891
_refine_diff_density_rms 0.069
_refine_ls_extinction_method none
_refine_ls_goodness_of_fit_ref 1.068
_refine_ls_hydrogen_treatment constr
_refine_ls_matrix_type full
_refine_ls_number_parameters 572
_refine_ls_number_reflns 10897
_refine_ls_number_restraints 0
_refine_ls_restrained_S_all 1.068
_refine_ls_R_factor_all 0.0705
_refine_ls_R_factor_gt 0.0541
_refine_ls_shift/su_max 0.001
_refine_ls_shift/su_mean 0.000
_refine_ls_structure_factor_coef Fsqd
_refine_ls_weighting_details 'calc w=1/[\s^2^(Fo^2^)+(0.0583P)^2^+1.5310P] where P=(Fo^2^+2Fc^2^)/3'
_refine_ls_weighting_scheme calc
_refine_ls_wR_factor_gt 0.1245
_refine_ls_wR_factor_ref 0.1375
_reflns_number_gt 8607
_reflns_number_total 10897
_reflns_threshold_expression >2sigma(I)
_cod_data_source_file om500906f_si_003.cif
_cod_data_source_block 7b
_cod_depositor_comments
;
The following automatic conversions were performed:

'_exptl_absorpt_correction_type' value 'Multi-scan' changed to
'multi-scan' according to
/home/saulius/struct/COD-crude-data--automatic-downloads/rss-feeds/ACS/lib/dictionaries/cif_core.dic
dictionary named 'cif_core.dic' version 2.4.2 from 2011-04-26.

Automatic conversion script
Id: cif_fix_values 2827 2014-09-09 07:05:25Z andrius 

 Adding full bibliography for 4084655--4084660.cif.
;
_cod_original_cell_volume 2386.0(7)
_cod_original_sg_symbol_H-M P-1
_cod_database_code 4084660

loop_
_symmetry_equiv_pos_as_xyz
'x, y, z'
'-x, -y, -z'

loop_
_atom_site_label
_atom_site_type_symbol
_atom_site_fract_x
_atom_site_fract_y
_atom_site_fract_z
_atom_site_U_iso_or_equiv
_atom_site_adp_type
_atom_site_occupancy
_atom_site_symmetry_multiplicity
_atom_site_calc_flag
_atom_site_refinement_flags
_atom_site_disorder_assembly
_atom_site_disorder_group
Ge1 Ge 0.84813(3) 0.25539(2) 0.765388(17) 0.03009(9) Uani 1 1 d . A .
C1 C 0.6842(3) 0.1784(2) 0.69496(17) 0.0352(6) Uani 1 1 d . . .
H1A H 0.6796 0.1084 0.6730 0.053 Uiso 1 1 calc R . .
H1B H 0.6783 0.2119 0.6488 0.053 Uiso 1 1 calc R . .
H1C H 0.6125 0.1763 0.7278 0.053 Uiso 1 1 calc R . .
P1 P 0.72748(10) 0.02934(7) 0.82441(5) 0.0505(2) Uani 1 1 d . . .
C2 C 0.8306(3) 0.2422(2) 0.88149(17) 0.0346(6) Uani 1 1 d . . .
C3 C 0.8754(3) 0.3315(2) 0.94385(18) 0.0382(6) Uani 1 1 d . A .
H3A H 0.9162 0.3956 0.9292 0.046 Uiso 1 1 calc R . .
C4 C 0.8616(4) 0.3286(3) 1.0266(2) 0.0488(8) Uani 1 1 d . . .
H4A H 0.8933 0.3902 1.0680 0.059 Uiso 1 1 calc R A .
C5 C 0.8017(4) 0.2360(3) 1.0485(2) 0.0608(10) Uani 1 1 d . A .
H5A H 0.7899 0.2337 1.1049 0.073 Uiso 1 1 calc R . .
C6 C 0.7587(4) 0.1463(3) 0.9882(2) 0.0616(10) Uani 1 1 d . . .
H6A H 0.7185 0.0827 1.0039 0.074 Uiso 1 1 calc R A .
C7 C 0.7733(3) 0.1479(2) 0.90494(19) 0.0437(7) Uani 1 1 d . A .
C8 C 0.7779(8) -0.0536(6) 0.8790(4) 0.0529(19) Uani 0.73 1 d P A 1
C9 C 0.6978(6) -0.1184(5) 0.9244(4) 0.0645(18) Uani 0.73 1 d P A 1
H9A H 0.6115 -0.1215 0.9285 0.077 Uiso 0.73 1 calc PR A 1
C10 C 0.7478(10) -0.1793(6) 0.9641(5) 0.083(3) Uani 0.73 1 d P A 1
H10A H 0.6922 -0.2249 0.9936 0.099 Uiso 0.73 1 calc PR A 1
C11 C 0.8692(9) -0.1760(5) 0.9624(4) 0.078(2) Uani 0.73 1 d P A 1
H11A H 0.8996 -0.2167 0.9914 0.093 Uiso 0.73 1 calc PR A 1
C12 C 0.9510(8) -0.1114(5) 0.9171(4) 0.0736(18) Uani 0.73 1 d P A 1
H12A H 1.0370 -0.1092 0.9139 0.088 Uiso 0.73 1 calc PR A 1
C13 C 0.9059(6) -0.0515(5) 0.8775(4) 0.0567(14) Uani 0.73 1 d P A 1
H13A H 0.9628 -0.0069 0.8480 0.068 Uiso 0.73 1 calc PR A 1
C14 C 0.5499(4) -0.0194(3) 0.8122(2) 0.0570(10) Uani 1 1 d . A .
C15 C 0.4747(4) 0.0283(3) 0.8548(3) 0.0696(11) Uani 1 1 d . . .
H15A H 0.5157 0.0883 0.8970 0.084 Uiso 1 1 calc R A .
C16 C 0.3405(5) -0.0104(4) 0.8367(3) 0.0821(14) Uani 1 1 d . A .
H16A H 0.2908 0.0235 0.8664 0.099 Uiso 1 1 calc R . .
C17 C 0.2796(5) -0.0973(4) 0.7762(3) 0.0857(16) Uani 1 1 d . . .
H17A H 0.1880 -0.1233 0.7635 0.103 Uiso 1 1 calc R A .
C18 C 0.3522(5) -0.1465(4) 0.7340(3) 0.0820(15) Uani 1 1 d . A .
H18A H 0.3102 -0.2075 0.6929 0.098 Uiso 1 1 calc R . .
C19 C 0.4866(4) -0.1075(3) 0.7510(2) 0.0672(11) Uani 1 1 d . . .
H19A H 0.5356 -0.1413 0.7206 0.081 Uiso 1 1 calc R A .
P2 P 0.66192(7) 0.40422(6) 0.79383(6) 0.0419(2) Uani 1 1 d . . .
C20 C 0.9088(2) 0.4033(2) 0.76427(15) 0.0279(5) Uani 1 1 d . . .
C21 C 1.0380(3) 0.4505(2) 0.75344(17) 0.0351(6) Uani 1 1 d . A .
H21A H 1.0929 0.4120 0.7503 0.042 Uiso 1 1 calc R . .
C22 C 1.0886(3) 0.5523(2) 0.74711(18) 0.0388(7) Uani 1 1 d . . .
H22A H 1.1777 0.5832 0.7412 0.047 Uiso 1 1 calc R A .
C23 C 1.0104(3) 0.6082(2) 0.74944(19) 0.0416(7) Uani 1 1 d . A .
H23A H 1.0439 0.6771 0.7428 0.050 Uiso 1 1 calc R . .
C24 C 0.8820(3) 0.5637(2) 0.76150(19) 0.0396(7) Uani 1 1 d . . .
H24A H 0.8281 0.6029 0.7632 0.048 Uiso 1 1 calc R A .
C25 C 0.8300(3) 0.4627(2) 0.77120(17) 0.0321(6) Uani 1 1 d . A .
C26 C 0.6736(10) 0.4437(8) 0.9058(6) 0.0428(11) Uani 0.58 1 d PG A 1
C27 C 0.7620(8) 0.5348(8) 0.9537(9) 0.0345(15) Uani 0.58 1 d PG A 1
H27A H 0.8228 0.5818 0.9279 0.041 Uiso 0.58 1 calc PR A 1
C28 C 0.7613(8) 0.5570(7) 1.0393(9) 0.0486(16) Uani 0.58 1 d PG A 1
H28A H 0.8217 0.6192 1.0721 0.058 Uiso 0.58 1 calc PR A 1
C29 C 0.6723(10) 0.4881(8) 1.0770(6) 0.078(3) Uani 0.58 1 d PG A 1
H29A H 0.6718 0.5033 1.1356 0.093 Uiso 0.58 1 calc PR A 1
C30 C 0.5839(8) 0.3971(7) 1.0291(6) 0.077(3) Uani 0.58 1 d PG A 1
H30A H 0.5230 0.3500 1.0549 0.092 Uiso 0.58 1 calc PR A 1
C31 C 0.5845(8) 0.3749(6) 0.9435(6) 0.057(2) Uani 0.58 1 d PG A 1
H31A H 0.5241 0.3127 0.9107 0.068 Uiso 0.58 1 calc PR A 1
C32 C 0.5786(3) 0.4831(3) 0.75728(19) 0.0448(8) Uani 1 1 d . A .
C33 C 0.4910(4) 0.4401(4) 0.6867(3) 0.0872(16) Uani 1 1 d . . .
H33A H 0.4750 0.3719 0.6580 0.105 Uiso 1 1 calc R A .
C34 C 0.4243(5) 0.4985(5) 0.6567(4) 0.107(2) Uani 1 1 d . A .
H34A H 0.3622 0.4684 0.6086 0.128 Uiso 1 1 calc R . .
C35 C 0.4487(5) 0.5963(5) 0.6959(3) 0.0892(16) Uani 1 1 d . . .
H35A H 0.4072 0.6357 0.6736 0.107 Uiso 1 1 calc R A .
C36 C 0.5304(4) 0.6379(4) 0.7656(3) 0.0660(11) Uani 1 1 d . A .
H36A H 0.5435 0.7054 0.7944 0.079 Uiso 1 1 calc R . .
C37 C 0.5967(3) 0.5824(3) 0.7963(2) 0.0473(8) Uani 1 1 d . . .
H37A H 0.6562 0.6137 0.8455 0.057 Uiso 1 1 calc R A .
P3 P 0.93054(7) 0.21302(6) 0.56731(5) 0.03624(18) Uani 1 1 d . . .
C38 C 0.9906(3) 0.2091(2) 0.73328(18) 0.0354(6) Uani 1 1 d . . .
C39 C 1.0645(3) 0.1938(3) 0.7971(2) 0.0480(8) Uani 1 1 d . A .
H39A H 1.0422 0.2037 0.8521 0.058 Uiso 1 1 calc R . .
C40 C 1.1689(4) 0.1648(3) 0.7825(2) 0.0617(11) Uani 1 1 d . . .
H40A H 1.2190 0.1568 0.8273 0.074 Uiso 1 1 calc R A .
C41 C 1.2005(4) 0.1472(3) 0.7029(2) 0.0639(11) Uani 1 1 d . A .
H41A H 1.2716 0.1262 0.6927 0.077 Uiso 1 1 calc R . .
C42 C 1.1289(3) 0.1602(3) 0.6382(2) 0.0501(8) Uani 1 1 d . . .
H42A H 1.1507 0.1476 0.5833 0.060 Uiso 1 1 calc R A .
C43 C 1.0245(3) 0.1918(2) 0.65229(18) 0.0368(6) Uani 1 1 d . A .
C44 C 1.0347(3) 0.2231(2) 0.48374(19) 0.0397(7) Uani 1 1 d . A .
C45 C 1.0101(3) 0.1485(3) 0.41187(19) 0.0458(8) Uani 1 1 d . . .
H45A H 0.9385 0.0858 0.4055 0.055 Uiso 1 1 calc R A .
C46 C 1.0889(4) 0.1642(4) 0.3487(2) 0.0618(10) Uani 1 1 d . A .
H46A H 1.0706 0.1124 0.2996 0.074 Uiso 1 1 calc R . .
C47 C 1.1923(4) 0.2536(4) 0.3571(3) 0.0707(13) Uani 1 1 d . . .
H47A H 1.2459 0.2641 0.3139 0.085 Uiso 1 1 calc R A .
C48 C 1.2183(4) 0.3270(4) 0.4266(4) 0.0803(14) Uani 1 1 d . A .
H48A H 1.2915 0.3886 0.4327 0.096 Uiso 1 1 calc R . .
C49 C 1.1392(4) 0.3133(3) 0.4895(3) 0.0633(10) Uani 1 1 d . . .
H49A H 1.1571 0.3669 0.5373 0.076 Uiso 1 1 calc R A .
C50 C 0.8040(3) 0.0868(2) 0.52778(17) 0.0353(6) Uani 1 1 d . A .
C51 C 0.7915(3) 0.0010(2) 0.55917(19) 0.0409(7) Uani 1 1 d . . .
H51A H 0.8534 0.0045 0.6026 0.049 Uiso 1 1 calc R A .
C52 C 0.6888(3) -0.0906(3) 0.5275(2) 0.0492(8) Uani 1 1 d . A .
H52A H 0.6800 -0.1493 0.5498 0.059 Uiso 1 1 calc R . .
C53 C 0.6000(3) -0.0963(3) 0.4637(2) 0.0539(9) Uani 1 1 d . . .
H53A H 0.5306 -0.1592 0.4415 0.065 Uiso 1 1 calc R A .
C54 C 0.6112(3) -0.0113(3) 0.4321(2) 0.0533(9) Uani 1 1 d . A .
H54A H 0.5500 -0.0155 0.3879 0.064 Uiso 1 1 calc R . .
C55 C 0.7120(3) 0.0804(3) 0.4646(2) 0.0452(7) Uani 1 1 d . . .
H55A H 0.7184 0.1395 0.4436 0.054 Uiso 1 1 calc R A .
C56 C 0.8070(5) 0.4144(4) 0.5370(3) 0.0810(14) Uani 1 1 d . . .
H56A H 0.8429 0.3778 0.5713 0.097 Uiso 1 1 calc R . .
H56B H 0.8394 0.4877 0.5651 0.097 Uiso 1 1 calc R . .
Cl1 Cl 0.64143(18) 0.36544(16) 0.52950(14) 0.1404(7) Uani 1 1 d . . .
Cl2 Cl 0.85943(11) 0.40206(10) 0.43998(6) 0.0779(3) Uani 1 1 d . . .
C8B C 0.733(3) -0.066(2) 0.8940(15) 0.0529(19) Uani 0.27 1 d P A 2
C9B C 0.6289(17) -0.1184(15) 0.9357(12) 0.0645(18) Uani 0.27 1 d P A 2
H9B H 0.5477 -0.1099 0.9334 0.077 Uiso 0.27 1 calc PR A 2
C10B C 0.658(2) -0.1830(15) 0.9803(13) 0.083(3) Uani 0.27 1 d P A 2
H10B H 0.5948 -0.2183 1.0116 0.099 Uiso 0.27 1 calc PR A 2
C11B C 0.767(3) -0.1985(16) 0.9821(13) 0.078(2) Uani 0.27 1 d P A 2
H11B H 0.7782 -0.2457 1.0130 0.093 Uiso 0.27 1 calc PR A 2
C12B C 0.874(3) -0.1457(18) 0.9381(14) 0.0736(18) Uani 0.27 1 d P A 2
H12B H 0.9545 -0.1547 0.9397 0.088 Uiso 0.27 1 calc PR A 2
C13B C 0.8421(19) -0.0783(14) 0.8920(11) 0.0567(14) Uani 0.27 1 d P A 2
H13B H 0.9034 -0.0424 0.8596 0.068 Uiso 0.27 1 calc PR A 2
C26B C 0.6798(15) 0.4564(12) 0.9089(9) 0.0428(11) Uani 0.42 1 d PG A 2
C27B C 0.7903(11) 0.5311(13) 0.9558(14) 0.0345(15) Uani 0.42 1 d PG A 2
H27B H 0.8648 0.5603 0.9298 0.041 Uiso 0.42 1 calc PR A 2
C28B C 0.7918(12) 0.5630(12) 1.0409(13) 0.0486(16) Uani 0.42 1 d PG A 2
H28B H 0.8674 0.6140 1.0729 0.058 Uiso 0.42 1 calc PR A 2
C29B C 0.6828(16) 0.5202(12) 1.0790(9) 0.078(3) Uani 0.42 1 d PG A 2
H29B H 0.6838 0.5419 1.1371 0.093 Uiso 0.42 1 calc PR A 2
C30B C 0.5722(12) 0.4455(10) 1.0321(8) 0.077(3) Uani 0.42 1 d PG A 2
H30B H 0.4977 0.4163 1.0581 0.092 Uiso 0.42 1 calc PR A 2
C31B C 0.5707(11) 0.4137(9) 0.9470(8) 0.057(2) Uani 0.42 1 d PG A 2
H31B H 0.4952 0.3626 0.9150 0.068 Uiso 0.42 1 calc PR A 2

loop_
_atom_site_aniso_label
_atom_site_aniso_U_11
_atom_site_aniso_U_22
_atom_site_aniso_U_33
_atom_site_aniso_U_23
_atom_site_aniso_U_13
_atom_site_aniso_U_12
Ge1 0.03767(16) 0.02930(16) 0.02339(15) 0.00328(11) 0.00228(11) 0.01370(12)
C1 0.0385(14) 0.0340(15) 0.0302(14) 0.0037(12) 0.0034(11) 0.0113(12)
P1 0.0843(6) 0.0291(4) 0.0341(4) 0.0055(3) -0.0028(4) 0.0176(4)
C2 0.0448(15) 0.0314(15) 0.0279(14) 0.0051(12) 0.0020(11) 0.0150(12)
C3 0.0518(16) 0.0331(16) 0.0300(15) 0.0069(12) 0.0051(12) 0.0155(13)
C4 0.082(2) 0.0365(17) 0.0287(15) 0.0021(13) 0.0068(15) 0.0244(17)
C5 0.107(3) 0.048(2) 0.0266(16) 0.0105(15) 0.0086(17) 0.026(2)
C6 0.108(3) 0.0383(19) 0.0360(18) 0.0166(16) 0.0082(19) 0.019(2)
C7 0.068(2) 0.0316(16) 0.0300(15) 0.0087(13) 0.0008(14) 0.0159(15)
C8 0.094(7) 0.026(3) 0.030(3) 0.005(2) 0.001(3) 0.014(4)
C9 0.078(4) 0.040(2) 0.059(3) 0.023(2) -0.008(4) -0.002(4)
C10 0.130(8) 0.041(3) 0.060(4) 0.024(3) -0.021(5) 0.009(5)
C11 0.133(6) 0.037(3) 0.052(4) 0.010(2) -0.028(4) 0.022(4)
C12 0.109(6) 0.060(4) 0.061(4) 0.009(3) -0.001(4) 0.045(4)
C13 0.081(4) 0.045(3) 0.048(3) 0.010(2) 0.004(3) 0.028(3)
C14 0.086(3) 0.0345(18) 0.0419(19) 0.0182(16) 0.0018(18) 0.0065(18)
C15 0.087(3) 0.047(2) 0.066(3) 0.019(2) 0.010(2) 0.010(2)
C16 0.088(3) 0.066(3) 0.100(4) 0.048(3) 0.022(3) 0.021(3)
C17 0.085(3) 0.069(3) 0.091(4) 0.046(3) -0.005(3) 0.000(3)
C18 0.103(4) 0.057(3) 0.061(3) 0.024(2) -0.017(3) -0.003(3)
C19 0.093(3) 0.042(2) 0.051(2) 0.0154(18) -0.003(2) 0.006(2)
P2 0.0355(4) 0.0340(4) 0.0533(5) 0.0056(4) 0.0136(3) 0.0098(3)
C20 0.0338(12) 0.0301(14) 0.0208(12) 0.0046(11) 0.0054(10) 0.0130(11)
C21 0.0355(13) 0.0404(16) 0.0288(14) 0.0043(12) 0.0030(11) 0.0146(12)
C22 0.0359(14) 0.0415(17) 0.0336(15) 0.0080(13) 0.0091(12) 0.0068(13)
C23 0.0470(16) 0.0340(16) 0.0416(17) 0.0127(14) 0.0132(13) 0.0089(13)
C24 0.0441(15) 0.0343(16) 0.0448(17) 0.0124(14) 0.0130(13) 0.0165(13)
C25 0.0352(13) 0.0335(15) 0.0276(14) 0.0058(12) 0.0069(10) 0.0125(11)
C26 0.0350(17) 0.057(3) 0.0454(19) 0.024(2) 0.0136(14) 0.020(2)
C27 0.030(4) 0.043(2) 0.046(2) 0.0175(16) 0.015(4) 0.028(3)
C28 0.036(4) 0.070(3) 0.048(2) 0.015(2) 0.008(4) 0.026(3)
C29 0.048(3) 0.139(9) 0.041(2) 0.032(4) 0.0139(19) 0.020(5)
C30 0.049(3) 0.122(10) 0.065(3) 0.056(6) 0.020(2) 0.018(5)
C31 0.038(2) 0.079(7) 0.052(3) 0.034(4) 0.0082(19) 0.009(3)
C32 0.0308(14) 0.066(2) 0.0363(16) 0.0076(16) 0.0038(12) 0.0178(14)
C33 0.065(3) 0.111(4) 0.071(3) -0.018(3) -0.019(2) 0.036(3)
C34 0.083(3) 0.137(5) 0.090(4) 0.014(4) -0.045(3) 0.040(4)
C35 0.068(3) 0.134(5) 0.089(4) 0.043(4) 0.007(3) 0.056(3)
C36 0.069(2) 0.095(3) 0.066(3) 0.040(2) 0.027(2) 0.054(2)
C37 0.0487(17) 0.059(2) 0.0454(19) 0.0202(17) 0.0127(14) 0.0276(16)
P3 0.0461(4) 0.0358(4) 0.0282(4) 0.0020(3) 0.0037(3) 0.0191(3)
C38 0.0429(15) 0.0335(15) 0.0298(14) 0.0009(12) -0.0015(11) 0.0178(12)
C39 0.064(2) 0.059(2) 0.0301(16) -0.0020(15) -0.0038(14) 0.0396(17)
C40 0.075(2) 0.085(3) 0.0404(19) 0.0007(19) -0.0088(17) 0.057(2)
C41 0.066(2) 0.087(3) 0.055(2) 0.002(2) 0.0010(18) 0.055(2)
C42 0.0569(19) 0.061(2) 0.0401(18) 0.0006(16) 0.0066(15) 0.0361(17)
C43 0.0447(15) 0.0351(16) 0.0301(14) -0.0011(12) 0.0023(12) 0.0182(13)
C44 0.0447(16) 0.0390(17) 0.0402(17) 0.0140(14) 0.0086(13) 0.0177(13)
C45 0.0525(18) 0.055(2) 0.0320(16) 0.0090(15) 0.0111(13) 0.0219(16)
C46 0.069(2) 0.094(3) 0.0399(19) 0.024(2) 0.0205(17) 0.044(2)
C47 0.075(3) 0.094(3) 0.081(3) 0.058(3) 0.044(2) 0.052(3)
C48 0.068(3) 0.060(3) 0.127(4) 0.051(3) 0.042(3) 0.021(2)
C49 0.064(2) 0.042(2) 0.078(3) 0.010(2) 0.017(2) 0.0122(17)
C50 0.0409(14) 0.0409(17) 0.0271(14) 0.0058(12) 0.0094(11) 0.0187(13)
C51 0.0491(16) 0.0423(17) 0.0341(16) 0.0033(13) 0.0054(13) 0.0222(14)
C52 0.0543(18) 0.0427(19) 0.054(2) 0.0124(16) 0.0109(15) 0.0201(15)
C53 0.0407(16) 0.049(2) 0.063(2) 0.0028(18) 0.0066(15) 0.0104(15)
C54 0.0414(17) 0.061(2) 0.052(2) 0.0086(18) -0.0030(14) 0.0149(16)
C55 0.0466(16) 0.052(2) 0.0385(17) 0.0127(15) 0.0029(13) 0.0189(15)
C56 0.134(4) 0.088(3) 0.055(2) 0.031(2) 0.033(3) 0.071(3)
Cl1 0.1294(13) 0.1462(16) 0.1800(19) 0.0930(15) 0.0876(13) 0.0541(12)
Cl2 0.0826(7) 0.0957(9) 0.0480(6) 0.0085(6) 0.0072(5) 0.0270(6)
C8B 0.094(7) 0.026(3) 0.030(3) 0.005(2) 0.001(3) 0.014(4)
C9B 0.078(4) 0.040(2) 0.059(3) 0.023(2) -0.008(4) -0.002(4)
C10B 0.130(8) 0.041(3) 0.060(4) 0.024(3) -0.021(5) 0.009(5)
C11B 0.133(6) 0.037(3) 0.052(4) 0.010(2) -0.028(4) 0.022(4)
C12B 0.109(6) 0.060(4) 0.061(4) 0.009(3) -0.001(4) 0.045(4)
C13B 0.081(4) 0.045(3) 0.048(3) 0.010(2) 0.004(3) 0.028(3)
C26B 0.0350(17) 0.057(3) 0.0454(19) 0.024(2) 0.0136(14) 0.020(2)
C27B 0.030(4) 0.043(2) 0.046(2) 0.0175(16) 0.015(4) 0.028(3)
C28B 0.036(4) 0.070(3) 0.048(2) 0.015(2) 0.008(4) 0.026(3)
C29B 0.048(3) 0.139(9) 0.041(2) 0.032(4) 0.0139(19) 0.020(5)
C30B 0.049(3) 0.122(10) 0.065(3) 0.056(6) 0.020(2) 0.018(5)
C31B 0.038(2) 0.079(7) 0.052(3) 0.034(4) 0.0082(19) 0.009(3)

loop_
_atom_type_symbol
_atom_type_description
_atom_type_scat_dispersion_real
_atom_type_scat_dispersion_imag
_atom_type_scat_source
C C 0.0033 0.0016 'International Tables Vol C Tables 4.2.6.8 and 6.1.1.4'
H H 0.0000 0.0000 'International Tables Vol C Tables 4.2.6.8 and 6.1.1.4'
P P 0.1023 0.0942 'International Tables Vol C Tables 4.2.6.8 and 6.1.1.4'
Ge Ge 0.1547 1.8001 'International Tables Vol C Tables 4.2.6.8 and 6.1.1.4'
Cl Cl 0.1484 0.1585 'International Tables Vol C Tables 4.2.6.8 and 6.1.1.4'

loop_
_geom_angle_atom_site_label_1
_geom_angle_atom_site_label_2
_geom_angle_atom_site_label_3
_geom_angle
C1 Ge1 C2 110.62(12)
C1 Ge1 C38 113.86(12)
C2 Ge1 C38 106.15(12)
C1 Ge1 C20 111.91(11)
C2 Ge1 C20 107.50(11)
C38 Ge1 C20 106.40(12)
C1 Ge1 P1 74.05(9)
C2 Ge1 P1 56.03(9)
C38 Ge1 P1 84.33(9)
C20 Ge1 P1 162.95(8)
C1 Ge1 P2 73.37(9)
C2 Ge1 P2 86.70(8)
C38 Ge1 P2 160.56(9)
C20 Ge1 P2 54.98(7)
P1 Ge1 P2 115.09(3)
C1 Ge1 P3 75.01(9)
C2 Ge1 P3 158.82(8)
C38 Ge1 P3 54.48(8)
C20 Ge1 P3 88.05(7)
P1 Ge1 P3 109.00(2)
P2 Ge1 P3 114.30(2)
Ge1 C1 H1A 109.5
Ge1 C1 H1B 109.5
H1A C1 H1B 109.5
Ge1 C1 H1C 109.5
H1A C1 H1C 109.5
H1B C1 H1C 109.5
C8 P1 C14 107.0(2)
C8 P1 C7 101.8(3)
C14 P1 C7 103.57(17)
C8 P1 C8B 16.6(8)
C14 P1 C8B 91.8(8)
C7 P1 C8B 99.6(8)
C8 P1 Ge1 141.1(2)
C14 P1 Ge1 111.12(11)
C7 P1 Ge1 61.88(10)
C8B P1 Ge1 152.8(8)
C3 C2 C7 118.2(3)
C3 C2 Ge1 118.3(2)
C7 C2 Ge1 123.5(2)
C4 C3 C2 121.6(3)
C4 C3 H3A 119.2
C2 C3 H3A 119.2
C5 C4 C3 119.7(3)
C5 C4 H4A 120.2
C3 C4 H4A 120.2
C4 C5 C6 119.9(3)
C4 C5 H5A 120.1
C6 C5 H5A 120.1
C5 C6 C7 121.1(3)
C5 C6 H6A 119.5
C7 C6 H6A 119.4
C6 C7 C2 119.5(3)
C6 C7 P1 122.1(3)
C2 C7 P1 118.4(2)
C9 C8 C13 117.3(8)
C9 C8 P1 123.7(6)
C13 C8 P1 119.0(4)
C8 C9 C10 118.6(7)
C8 C9 H9A 120.7
C10 C9 H9A 120.7
C11 C10 C9 123.3(8)
C11 C10 H10A 118.3
C9 C10 H10A 118.3
C10 C11 C12 118.9(7)
C10 C11 H11A 120.5
C12 C11 H11A 120.5
C13 C12 C11 119.5(8)
C13 C12 H12A 120.3
C11 C12 H12A 120.3
C12 C13 C8 122.4(7)
C12 C13 H13A 118.8
C8 C13 H13A 118.8
C15 C14 C19 117.9(4)
C15 C14 P1 125.3(3)
C19 C14 P1 116.7(4)
C14 C15 C16 121.1(4)
C14 C15 H15A 119.4
C16 C15 H15A 119.4
C17 C16 C15 120.2(5)
C17 C16 H16A 119.9
C15 C16 H16A 119.9
C16 C17 C18 119.5(5)
C16 C17 H17A 120.2
C18 C17 H17A 120.2
C17 C18 C19 120.5(5)
C17 C18 H18A 119.7
C19 C18 H18A 119.7
C18 C19 C14 120.7(5)
C18 C19 H19A 119.7
C14 C19 H19A 119.7
C26 P2 C32 102.0(3)
C26 P2 C25 103.7(4)
C32 P2 C25 103.97(14)
C26 P2 C26B 4.7(7)
C32 P2 C26B 99.0(4)
C25 P2 C26B 101.1(5)
C26 P2 Ge1 104.2(2)
C32 P2 Ge1 152.34(11)
C25 P2 Ge1 61.20(9)
C26B P2 Ge1 106.6(3)
C21 C20 C25 118.2(3)
C21 C20 Ge1 117.0(2)
C25 C20 Ge1 124.8(2)
C22 C21 C20 121.7(3)
C22 C21 H21A 119.2
C20 C21 H21A 119.2
C23 C22 C21 120.0(3)
C23 C22 H22A 120.0
C21 C22 H22A 120.0
C22 C23 C24 119.6(3)
C22 C23 H23A 120.2
C24 C23 H23A 120.2
C23 C24 C25 121.6(3)
C23 C24 H24A 119.2
C25 C24 H24A 119.2
C24 C25 C20 118.9(2)
C24 C25 P2 122.4(2)
C20 C25 P2 118.8(2)
C27 C26 C31 120.0
C27 C26 P2 125.2(6)
C31 C26 P2 114.8(6)
C28 C27 C26 120.0
C28 C27 H27A 120.0
C26 C27 H27A 120.0
C29 C28 C27 120.0
C29 C28 H28A 120.0
C27 C28 H28A 120.0
C30 C29 C28 120.0
C30 C29 H29A 120.0
C28 C29 H29A 120.0
C29 C30 C31 120.0
C29 C30 H30A 120.0
C31 C30 H30A 120.0
C30 C31 C26 120.0
C30 C31 H31A 120.0
C26 C31 H31A 120.0
C33 C32 C37 117.3(4)
C33 C32 P2 117.9(3)
C37 C32 P2 124.8(2)
C32 C33 C34 119.5(5)
C32 C33 H33A 120.2
C34 C33 H33A 120.2
C35 C34 C33 120.6(4)
C35 C34 H34A 119.7
C33 C34 H34A 119.7
C36 C35 C34 120.5(5)
C36 C35 H35A 119.7
C34 C35 H35A 119.7
C35 C36 C37 120.0(5)
C35 C36 H36A 120.0
C37 C36 H36A 120.0
C32 C37 C36 122.0(4)
C32 C37 H37A 119.0
C36 C37 H37A 119.0
C50 P3 C44 101.69(14)
C50 P3 C43 103.31(14)
C44 P3 C43 104.03(14)
C50 P3 Ge1 97.92(9)
C44 P3 Ge1 157.94(10)
C43 P3 Ge1 61.23(9)
C39 C38 C43 117.7(3)
C39 C38 Ge1 116.7(2)
C43 C38 Ge1 125.6(2)
C40 C39 C38 121.8(3)
C40 C39 H39A 119.1
C38 C39 H39A 119.1
C41 C40 C39 120.0(3)
C41 C40 H40A 120.0
C39 C40 H40A 120.0
C40 C41 C42 119.9(3)
C40 C41 H41A 120.1
C42 C41 H41A 120.1
C41 C42 C43 120.8(3)
C41 C42 H42A 119.6
C43 C42 H42A 119.6
C42 C43 C38 119.8(3)
C42 C43 P3 121.5(2)
C38 C43 P3 118.7(2)
C49 C44 C45 117.3(3)
C49 C44 P3 118.5(3)
C45 C44 P3 124.0(2)
C44 C45 C46 120.8(4)
C44 C45 H45A 119.6
C46 C45 H45A 119.6
C47 C46 C45 120.2(4)
C47 C46 H46A 119.9
C45 C46 H46A 119.9
C48 C47 C46 120.0(4)
C48 C47 H47A 120.0
C46 C47 H47A 120.0
C47 C48 C49 120.5(4)
C47 C48 H48A 119.7
C49 C48 H48A 119.7
C44 C49 C48 121.1(4)
C44 C49 H49A 119.4
C48 C49 H49A 119.4
C51 C50 C55 119.1(3)
C51 C50 P3 124.4(2)
C55 C50 P3 116.5(2)
C50 C51 C52 120.3(3)
C50 C51 H51A 119.9
C52 C51 H51A 119.9
C53 C52 C51 120.0(3)
C53 C52 H52A 120.0
C51 C52 H52A 120.0
C54 C53 C52 120.3(3)
C54 C53 H53A 119.9
C52 C53 H53A 119.9
C53 C54 C55 119.8(3)
C53 C54 H54A 120.1
C55 C54 H54A 120.1
C54 C55 C50 120.6(3)
C54 C55 H55A 119.7
C50 C55 H55A 119.7
Cl1 C56 Cl2 111.2(3)
Cl1 C56 H56A 109.4
Cl2 C56 H56A 109.4
Cl1 C56 H56B 109.4
Cl2 C56 H56B 109.4
H56A C56 H56B 108.0
C13B C8B C9B 126(2)
C13B C8B P1 108.8(15)
C9B C8B P1 125(2)
C10B C9B C8B 113(2)
C10B C9B H9B 123.5
C8B C9B H9B 123.5
C11B C10B C9B 125(2)
C11B C10B H10B 117.7
C9B C10B H10B 117.7
C10B C11B C12B 122.3(19)
C10B C11B H11B 118.8
C12B C11B H11B 118.8
C13B C12B C11B 113(2)
C13B C12B H12B 123.7
C11B C12B H12B 123.7
C8B C13B C12B 121(2)
C8B C13B H13B 119.3
C12B C13B H13B 119.3
C27B C26B C31B 120.0
C27B C26B P2 125.4(9)
C31B C26B P2 114.6(9)
C28B C27B C26B 120.0
C28B C27B H27B 120.0
C26B C27B H27B 120.0
C29B C28B C27B 120.0
C29B C28B H28B 120.0
C27B C28B H28B 120.0
C28B C29B C30B 120.0
C28B C29B H29B 120.0
C30B C29B H29B 120.0
C29B C30B C31B 120.0
C29B C30B H30B 120.0
C31B C30B H30B 120.0
C30B C31B C26B 120.0
C30B C31B H31B 120.0
C26B C31B H31B 120.0

loop_
_geom_bond_atom_site_label_1
_geom_bond_atom_site_label_2
_geom_bond_distance
Ge1 C1 1.949(3)
Ge1 C2 1.969(3)
Ge1 C38 1.976(3)
Ge1 C20 1.980(3)
Ge1 P1 3.3728(11)
Ge1 P2 3.4345(9)
Ge1 P3 3.4388(10)
C1 H1A 0.9800
C1 H1B 0.9800
C1 H1C 0.9800
P1 C8 1.822(9)
P1 C14 1.835(4)
P1 C7 1.841(3)
P1 C8B 1.95(3)
C2 C3 1.398(4)
C2 C7 1.407(4)
C3 C4 1.387(4)
C3 H3A 0.9500
C4 C5 1.378(5)
C4 H4A 0.9500
C5 C6 1.383(5)
C5 H5A 0.9500
C6 C7 1.394(5)
C6 H6A 0.9500
C8 C9 1.396(8)
C8 C13 1.414(11)
C9 C10 1.414(9)
C9 H9A 0.9500
C10 C11 1.334(13)
C10 H10A 0.9500
C11 C12 1.401(11)
C11 H11A 0.9500
C12 C13 1.369(8)
C12 H12A 0.9500
C13 H13A 0.9500
C14 C15 1.390(6)
C14 C19 1.393(5)
C15 C16 1.392(6)
C15 H15A 0.9500
C16 C17 1.374(7)
C16 H16A 0.9500
C17 C18 1.378(7)
C17 H17A 0.9500
C18 C19 1.392(6)
C18 H18A 0.9500
C19 H19A 0.9500
P2 C26 1.813(10)
P2 C32 1.844(3)
P2 C25 1.848(3)
P2 C26B 1.881(15)
C20 C21 1.392(4)
C20 C25 1.410(4)
C21 C22 1.387(4)
C21 H21A 0.9500
C22 C23 1.366(4)
C22 H22A 0.9500
C23 C24 1.385(4)
C23 H23A 0.9500
C24 C25 1.394(4)
C24 H24A 0.9500
C26 C27 1.3900
C26 C31 1.3900
C27 C28 1.3900
C27 H27A 0.9500
C28 C29 1.3900
C28 H28A 0.9500
C29 C30 1.3900
C29 H29A 0.9500
C30 C31 1.3900
C30 H30A 0.9500
C31 H31A 0.9500
C32 C33 1.375(5)
C32 C37 1.385(5)
C33 C34 1.425(7)
C33 H33A 0.9500
C34 C35 1.352(8)
C34 H34A 0.9500
C35 C36 1.329(7)
C35 H35A 0.9500
C36 C37 1.392(5)
C36 H36A 0.9500
C37 H37A 0.9500
P3 C50 1.831(3)
P3 C44 1.835(3)
P3 C43 1.837(3)
C38 C39 1.397(4)
C38 C43 1.407(4)
C39 C40 1.378(5)
C39 H39A 0.9500
C40 C41 1.375(5)
C40 H40A 0.9500
C41 C42 1.377(5)
C41 H41A 0.9500
C42 C43 1.398(4)
C42 H42A 0.9500
C44 C49 1.383(5)
C44 C45 1.383(4)
C45 C46 1.393(5)
C45 H45A 0.9500
C46 C47 1.364(6)
C46 H46A 0.9500
C47 C48 1.344(7)
C47 H47A 0.9500
C48 C49 1.389(6)
C48 H48A 0.9500
C49 H49A 0.9500
C50 C51 1.379(4)
C50 C55 1.390(4)
C51 C52 1.389(5)
C51 H51A 0.9500
C52 C53 1.377(5)
C52 H52A 0.9500
C53 C54 1.373(5)
C53 H53A 0.9500
C54 C55 1.383(5)
C54 H54A 0.9500
C55 H55A 0.9500
C56 Cl1 1.713(5)
C56 Cl2 1.729(4)
C56 H56A 0.9900
C56 H56B 0.9900
C8B C13B 1.29(4)
C8B C9B 1.42(3)
C9B C10B 1.39(3)
C9B H9B 0.9500
C10B C11B 1.30(4)
C10B H10B 0.9500
C11B C12B 1.47(4)
C11B H11B 0.9500
C12B C13B 1.45(3)
C12B H12B 0.9500
C13B H13B 0.9500
C26B C27B 1.3900
C26B C31B 1.3900
C27B C28B 1.3900
C27B H27B 0.9500
C28B C29B 1.3900
C28B H28B 0.9500
C29B C30B 1.3900
C29B H29B 0.9500
C30B C31B 1.3900
C30B H30B 0.9500
C31B H31B 0.9500

loop_
_geom_torsion_atom_site_label_1
_geom_torsion_atom_site_label_2
_geom_torsion_atom_site_label_3
_geom_torsion_atom_site_label_4
_geom_torsion
C1 Ge1 P1 C8 160.3(4)
C2 Ge1 P1 C8 -70.4(4)
C38 Ge1 P1 C8 43.5(4)
C20 Ge1 P1 C8 -86.6(5)
P2 Ge1 P1 C8 -137.3(4)
P3 Ge1 P1 C8 92.8(4)
C1 Ge1 P1 C14 -32.12(16)
C2 Ge1 P1 C14 97.24(17)
C38 Ge1 P1 C14 -148.94(16)
C20 Ge1 P1 C14 81.0(3)
P2 Ge1 P1 C14 30.33(14)
P3 Ge1 P1 C14 -99.61(14)
C1 Ge1 P1 C7 -126.64(15)
C2 Ge1 P1 C7 2.73(16)
C38 Ge1 P1 C7 116.55(15)
C20 Ge1 P1 C7 -13.6(3)
P2 Ge1 P1 C7 -64.19(13)
P3 Ge1 P1 C7 165.88(12)
C1 Ge1 P1 C8B -177.8(17)
C2 Ge1 P1 C8B -48.4(17)
C38 Ge1 P1 C8B 65.4(17)
C20 Ge1 P1 C8B -64.7(17)
P2 Ge1 P1 C8B -115.3(17)
P3 Ge1 P1 C8B 114.8(17)
C1 Ge1 C2 C3 -130.1(2)
C38 Ge1 C2 C3 105.9(2)
C20 Ge1 C2 C3 -7.6(3)
P1 Ge1 C2 C3 177.3(3)
P2 Ge1 C2 C3 -59.2(2)
P3 Ge1 C2 C3 128.0(2)
C1 Ge1 C2 C7 48.8(3)
C38 Ge1 C2 C7 -75.2(3)
C20 Ge1 C2 C7 171.3(2)
P1 Ge1 C2 C7 -3.8(2)
P2 Ge1 C2 C7 119.7(3)
P3 Ge1 C2 C7 -53.1(4)
C7 C2 C3 C4 -1.6(5)
Ge1 C2 C3 C4 177.4(2)
C2 C3 C4 C5 -0.4(5)
C3 C4 C5 C6 1.7(6)
C4 C5 C6 C7 -0.9(6)
C5 C6 C7 C2 -1.2(6)
C5 C6 C7 P1 175.6(3)
C3 C2 C7 C6 2.4(5)
Ge1 C2 C7 C6 -176.5(3)
C3 C2 C7 P1 -174.6(2)
Ge1 C2 C7 P1 6.5(4)
C8 P1 C7 C6 -38.4(4)
C14 P1 C7 C6 72.6(3)
C8B P1 C7 C6 -21.6(8)
Ge1 P1 C7 C6 179.5(4)
C8 P1 C7 C2 138.5(3)
C14 P1 C7 C2 -110.5(3)
C8B P1 C7 C2 155.2(8)
Ge1 P1 C7 C2 -3.6(2)
C14 P1 C8 C9 -18.2(7)
C7 P1 C8 C9 90.1(7)
C8B P1 C8 C9 6(3)
Ge1 P1 C8 C9 149.7(5)
C14 P1 C8 C13 163.3(5)
C7 P1 C8 C13 -88.4(6)
C8B P1 C8 C13 -172(4)
Ge1 P1 C8 C13 -28.8(8)
C13 C8 C9 C10 -1.5(10)
P1 C8 C9 C10 -180.0(6)
C8 C9 C10 C11 1.9(11)
C9 C10 C11 C12 -1.9(11)
C10 C11 C12 C13 1.6(9)
C11 C12 C13 C8 -1.3(10)
C9 C8 C13 C12 1.3(10)
P1 C8 C13 C12 179.9(5)
C8 P1 C14 C15 108.7(4)
C7 P1 C14 C15 1.6(4)
C8B P1 C14 C15 101.8(8)
Ge1 P1 C14 C15 -63.2(3)
C8 P1 C14 C19 -76.2(4)
C7 P1 C14 C19 176.7(3)
C8B P1 C14 C19 -83.0(8)
Ge1 P1 C14 C19 112.0(3)
C19 C14 C15 C16 -0.2(6)
P1 C14 C15 C16 174.9(3)
C14 C15 C16 C17 0.2(6)
C15 C16 C17 C18 0.6(7)
C16 C17 C18 C19 -1.4(7)
C17 C18 C19 C14 1.4(6)
C15 C14 C19 C18 -0.6(5)
P1 C14 C19 C18 -176.1(3)
C1 Ge1 P2 C26 131.5(4)
C2 Ge1 P2 C26 18.9(4)
C38 Ge1 P2 C26 -113.5(4)
C20 Ge1 P2 C26 -95.2(4)
P1 Ge1 P2 C26 68.7(4)
P3 Ge1 P2 C26 -164.0(4)
C1 Ge1 P2 C32 -67.6(3)
C2 Ge1 P2 C32 179.8(2)
C38 Ge1 P2 C32 47.4(3)
C20 Ge1 P2 C32 65.7(2)
P1 Ge1 P2 C32 -130.4(2)
P3 Ge1 P2 C32 -3.1(2)
C1 Ge1 P2 C25 -130.49(13)
C2 Ge1 P2 C25 116.84(13)
C38 Ge1 P2 C25 -15.5(3)
C20 Ge1 P2 C25 2.75(13)
P1 Ge1 P2 C25 166.68(10)
P3 Ge1 P2 C25 -66.02(10)
C1 Ge1 P2 C26B 135.8(5)
C2 Ge1 P2 C26B 23.1(5)
C38 Ge1 P2 C26B -109.3(6)
C20 Ge1 P2 C26B -91.0(5)
P1 Ge1 P2 C26B 72.9(5)
P3 Ge1 P2 C26B -159.8(5)
C1 Ge1 C20 C21 -133.1(2)
C2 Ge1 C20 C21 105.2(2)
C38 Ge1 C20 C21 -8.2(2)
P1 Ge1 C20 C21 119.3(3)
P2 Ge1 C20 C21 178.1(2)
P3 Ge1 C20 C21 -60.14(19)
C1 Ge1 C20 C25 45.0(3)
C2 Ge1 C20 C25 -76.7(2)
C38 Ge1 C20 C25 169.9(2)
P1 Ge1 C20 C25 -62.6(4)
P2 Ge1 C20 C25 -3.85(18)
P3 Ge1 C20 C25 117.9(2)
C25 C20 C21 C22 -1.8(4)
Ge1 C20 C21 C22 176.4(2)
C20 C21 C22 C23 -1.6(4)
C21 C22 C23 C24 2.6(5)
C22 C23 C24 C25 -0.2(5)
C23 C24 C25 C20 -3.3(4)
C23 C24 C25 P2 176.1(2)
C21 C20 C25 C24 4.2(4)
Ge1 C20 C25 C24 -173.9(2)
C21 C20 C25 P2 -175.3(2)
Ge1 C20 C25 P2 6.7(3)
C26 P2 C25 C24 -84.1(4)
C32 P2 C25 C24 22.2(3)
C26B P2 C25 C24 -80.1(4)
Ge1 P2 C25 C24 177.0(3)
C26 P2 C25 C20 95.3(3)
C32 P2 C25 C20 -158.4(2)
C26B P2 C25 C20 99.3(4)
Ge1 P2 C25 C20 -3.61(17)
C32 P2 C26 C27 -77.0(4)
C25 P2 C26 C27 30.8(4)
C26B P2 C26 C27 -27(8)
Ge1 P2 C26 C27 94.1(4)
C32 P2 C26 C31 102.8(3)
C25 P2 C26 C31 -149.4(3)
C26B P2 C26 C31 153(8)
Ge1 P2 C26 C31 -86.1(3)
C31 C26 C27 C28 0.0
P2 C26 C27 C28 179.8(6)
C26 C27 C28 C29 0.0
C27 C28 C29 C30 0.0
C28 C29 C30 C31 0.0
C29 C30 C31 C26 0.0
C27 C26 C31 C30 0.0
P2 C26 C31 C30 -179.8(5)
C26 P2 C32 C33 -143.7(5)
C25 P2 C32 C33 108.7(3)
C26B P2 C32 C33 -147.4(6)
Ge1 P2 C32 C33 55.2(4)
C26 P2 C32 C37 35.5(5)
C25 P2 C32 C37 -72.0(3)
C26B P2 C32 C37 31.9(6)
Ge1 P2 C32 C37 -125.5(3)
C37 C32 C33 C34 0.5(7)
P2 C32 C33 C34 179.8(4)
C32 C33 C34 C35 1.5(9)
C33 C34 C35 C36 -3.5(9)
C34 C35 C36 C37 3.4(8)
C33 C32 C37 C36 -0.6(5)
P2 C32 C37 C36 -179.8(3)
C35 C36 C37 C32 -1.4(6)
C1 Ge1 P3 C50 -34.02(13)
C2 Ge1 P3 C50 74.5(3)
C38 Ge1 P3 C50 100.86(14)
C20 Ge1 P3 C50 -147.33(12)
P1 Ge1 P3 C50 32.83(9)
P2 Ge1 P3 C50 -97.53(9)
C1 Ge1 P3 C44 173.3(3)
C2 Ge1 P3 C44 -78.1(4)
C38 Ge1 P3 C44 -51.8(3)
C20 Ge1 P3 C44 60.0(3)
P1 Ge1 P3 C44 -119.8(3)
P2 Ge1 P3 C44 109.8(3)
C1 Ge1 P3 C43 -134.90(14)
C2 Ge1 P3 C43 -26.3(3)
C38 Ge1 P3 C43 -0.02(15)
C20 Ge1 P3 C43 111.79(13)
P1 Ge1 P3 C43 -68.04(11)
P2 Ge1 P3 C43 161.59(11)
C1 Ge1 C38 C39 -132.4(2)
C2 Ge1 C38 C39 -10.5(3)
C20 Ge1 C38 C39 103.8(3)
P1 Ge1 C38 C39 -62.6(2)
P2 Ge1 C38 C39 119.4(3)
P3 Ge1 C38 C39 179.1(3)
C1 Ge1 C38 C43 48.5(3)
C2 Ge1 C38 C43 170.4(3)
C20 Ge1 C38 C43 -75.3(3)
P1 Ge1 C38 C43 118.2(3)
P2 Ge1 C38 C43 -59.8(4)
P3 Ge1 C38 C43 0.0(2)
C43 C38 C39 C40 1.3(5)
Ge1 C38 C39 C40 -177.9(3)
C38 C39 C40 C41 -1.8(6)
C39 C40 C41 C42 0.9(7)
C40 C41 C42 C43 0.4(6)
C41 C42 C43 C38 -1.0(5)
C41 C42 C43 P3 178.3(3)
C39 C38 C43 C42 0.1(5)
Ge1 C38 C43 C42 179.2(2)
C39 C38 C43 P3 -179.1(2)
Ge1 C38 C43 P3 0.0(4)
C50 P3 C43 C42 89.0(3)
C44 P3 C43 C42 -16.9(3)
Ge1 P3 C43 C42 -179.2(3)
C50 P3 C43 C38 -91.8(3)
C44 P3 C43 C38 162.3(2)
Ge1 P3 C43 C38 0.0(2)
C50 P3 C44 C49 176.1(3)
C43 P3 C44 C49 -76.8(3)
Ge1 P3 C44 C49 -31.6(5)
C50 P3 C44 C45 1.0(3)
C43 P3 C44 C45 108.1(3)
Ge1 P3 C44 C45 153.3(2)
C49 C44 C45 C46 0.7(5)
P3 C44 C45 C46 175.8(3)
C44 C45 C46 C47 0.3(5)
C45 C46 C47 C48 0.0(6)
C46 C47 C48 C49 -1.3(7)
C45 C44 C49 C48 -1.9(6)
P3 C44 C49 C48 -177.4(3)
C47 C48 C49 C44 2.3(7)
C44 P3 C50 C51 107.5(3)
C43 P3 C50 C51 -0.2(3)
Ge1 P3 C50 C51 -62.3(3)
C44 P3 C50 C55 -75.7(3)
C43 P3 C50 C55 176.7(2)
Ge1 P3 C50 C55 114.5(2)
C55 C50 C51 C52 0.4(5)
P3 C50 C51 C52 177.2(2)
C50 C51 C52 C53 0.9(5)
C51 C52 C53 C54 -1.0(5)
C52 C53 C54 C55 -0.2(6)
C53 C54 C55 C50 1.6(5)
C51 C50 C55 C54 -1.7(5)
P3 C50 C55 C54 -178.7(3)
C8 P1 C8B C13B 2(2)
C14 P1 C8B C13B 158.0(17)
C7 P1 C8B C13B -97.9(17)
Ge1 P1 C8B C13B -54(3)
C8 P1 C8B C9B -175(5)
C14 P1 C8B C9B -18(2)
C7 P1 C8B C9B 86(2)
Ge1 P1 C8B C9B 129.8(18)
C13B C8B C9B C10B 3(4)
P1 C8B C9B C10B 179.2(17)
C8B C9B C10B C11B -2(3)
C9B C10B C11B C12B 2(4)
C10B C11B C12B C13B -2(3)
C9B C8B C13B C12B -4(4)
P1 C8B C13B C12B -179.9(16)
C11B C12B C13B C8B 2(3)
C26 P2 C26B C27B 132(8)
C32 P2 C26B C27B -97.9(6)
C25 P2 C26B C27B 8.4(7)
Ge1 P2 C26B C27B 71.4(7)
C26 P2 C26B C31B -48(8)
C32 P2 C26B C31B 82.5(5)
C25 P2 C26B C31B -171.2(5)
Ge1 P2 C26B C31B -108.2(5)
C31B C26B C27B C28B 0.0
P2 C26B C27B C28B -179.6(9)
C26B C27B C28B C29B 0.0
C27B C28B C29B C30B 0.0
C28B C29B C30B C31B 0.0
C29B C30B C31B C26B 0.0
C27B C26B C31B C30B 0.0
P2 C26B C31B C30B 179.6(8)
